data_4321749
loop_
_publ_author_name
'Myra B. O'Donoghue'
'William M. Davis'
'Richard R. Schrock'
'William M. Reiff'

_publ_section_title
;
 Heterobimetallic Dinitrogen Complexes That Contain the {[N3N]Mo-NN}-
 Ligand
;
_journal_name_full 'Inorganic Chemistry'
_journal_page_first 243
_journal_page_last 252
_journal_paper_doi 10.1021/ic9811188
_journal_volume 38
_journal_year 1999
_chemical_formula_sum 'C39 H98.5 Cl Mo2 N12 O2.25 Si6 V'
_chemical_formula_weight 1218.61
_chemical_name_systematic
;
 ?
;
_space_group_IT_number 14
_symmetry_cell_setting monoclinic
_symmetry_space_group_name_Hall '-P 2yn'
_symmetry_space_group_name_H-M 'P 1 21/n 1'
_atom_sites_solution_hydrogens geom
_atom_sites_solution_primary direct
_atom_sites_solution_secondary difmap
_audit_creation_method SHELXL
_cell_angle_alpha 90.00
_cell_angle_beta 98.6770(10)
_cell_angle_gamma 90.00
_cell_formula_units_Z 4
_cell_length_a 14.16110(10)
_cell_length_b 21.61220(10)
_cell_length_c 21.1463(3)
_cell_measurement_temperature 183(2)
_cell_volume 6397.80(11)
_computing_cell_refinement 'Siemens XSCANS'
_computing_data_collection 'Siemens XSCANS'
_computing_data_reduction 'Siemens SHELXTL'
_computing_molecular_graphics 'Siemens SHELXTL'
_computing_publication_material 'Siemens SHELXTL'
_computing_structure_refinement 'SHELXL-93 (Sheldrick, 1993)'
_computing_structure_solution 'SHELXS-86 (Sheldrick, 1990)'
_diffrn_ambient_temperature 183(2)
_diffrn_measurement_device 'Siemens P4'
_diffrn_measurement_method '\w scans'
_diffrn_radiation_monochromator graphite
_diffrn_radiation_source 'fine-focus sealed tube'
_diffrn_radiation_type MoK\a
_diffrn_radiation_wavelength 0.71073
_diffrn_reflns_av_R_equivalents 0.0731
_diffrn_reflns_av_sigmaI/netI 0.0934
_diffrn_reflns_limit_h_max 15
_diffrn_reflns_limit_h_min -15
_diffrn_reflns_limit_k_max 21
_diffrn_reflns_limit_k_min -24
_diffrn_reflns_limit_l_max 23
_diffrn_reflns_limit_l_min -23
_diffrn_reflns_number 25386
_diffrn_reflns_theta_max 23.29
_diffrn_reflns_theta_min 1.36
_exptl_absorpt_coefficient_mu 0.723
_exptl_absorpt_correction_type none
_exptl_crystal_density_diffrn 1.265
_exptl_crystal_F_000 2570
_refine_diff_density_max 0.842
_refine_diff_density_min -0.415
_refine_diff_density_rms 0.111
_refine_ls_extinction_coef 0.0013(2)
_refine_ls_extinction_expression Fc^*^=kFc[1+0.001xFc^2^\l^3^/sin(2\q)]^-1/4^
_refine_ls_extinction_method SHELXL
_refine_ls_goodness_of_fit_all 1.085
_refine_ls_goodness_of_fit_obs 1.165
_refine_ls_matrix_type full
_refine_ls_number_parameters 582
_refine_ls_number_reflns 9172
_refine_ls_number_restraints 0
_refine_ls_restrained_S_all 1.170
_refine_ls_restrained_S_obs 1.165
_refine_ls_R_factor_all 0.1080
_refine_ls_R_factor_obs 0.0660
_refine_ls_shift/esd_max 0.210
_refine_ls_shift/esd_mean 0.007
_refine_ls_structure_factor_coef Fsqd
_refine_ls_weighting_details 'w=1/[\s^2^(Fo^2^)+(0.0635P)^2^+8.3205P] where P=(Fo^2^+2Fc^2^)/3'
_refine_ls_weighting_scheme calc
_refine_ls_wR_factor_all 0.1705
_refine_ls_wR_factor_obs 0.1410
_reflns_number_observed 6443
_reflns_number_total 9183
_reflns_observed_criterion >2sigma(I)
_cod_data_source_file ic9811188_1.cif
_cod_data_source_block compound4
_cod_depositor_comments
;
The following automatic conversions were performed:

'_refine_ls_weighting_scheme' value 'calc
w=1/[\s^2^(Fo^2^)+(0.0635P)^2^+8.3205P] where P=(Fo^2^+2Fc^2^)/3' was
changed to 'calc'. New tag '_refine_ls_weighting_details' was
created. The value of the new tag was set to
'w=1/[\s^2^(Fo^2^)+(0.0635P)^2^+8.3205P] where P=(Fo^2^+2Fc^2^)/3'.

Automatic conversion script
Id: cif_fix_values 3143 2015-03-26 13:38:13Z robertas 
;
_cod_original_cell_volume 6397.81(11)
_cod_original_formula_sum 'C39 H98.50 Cl Mo2 N12 O2.25 Si6 V'
_cod_database_code 4321749

loop_
_symmetry_equiv_pos_as_xyz
'x, y, z'
'-x+1/2, y+1/2, -z+1/2'
'-x, -y, -z'
'x-1/2, -y-1/2, z-1/2'

loop_
_atom_site_aniso_label
_atom_site_aniso_U_11
_atom_site_aniso_U_22
_atom_site_aniso_U_33
_atom_site_aniso_U_23
_atom_site_aniso_U_13
_atom_site_aniso_U_12
Mo1 0.0294(4) 0.0380(4) 0.0344(4) -0.0009(3) 0.0050(3) 0.0023(3)
Mo2 0.0278(3) 0.0388(4) 0.0280(4) -0.0005(3) 0.0017(3) -0.0029(3)
V 0.0319(7) 0.0466(9) 0.0322(7) -0.0052(6) 0.0001(6) 0.0063(6)
Cl2 0.0533(13) 0.098(2) 0.0387(12) 0.0110(12) 0.0084(10) 0.0112(13)
Si11 0.0419(12) 0.0452(15) 0.0378(13) -0.0035(11) 0.0035(10) -0.0044(11)
Si12 0.0436(13) 0.052(2) 0.0377(13) 0.0038(11) 0.0084(10) -0.0028(12)
Si13 0.0440(13) 0.0425(14) 0.0363(13) 0.0020(10) 0.0066(10) -0.0031(11)
Si21 0.0413(12) 0.0499(15) 0.0305(12) -0.0024(10) 0.0051(10) -0.0013(11)
Si22 0.0423(13) 0.0400(14) 0.0411(13) -0.0020(11) 0.0093(10) -0.0082(11)
Si23 0.0410(13) 0.0401(14) 0.0499(14) -0.0037(11) 0.0078(11) -0.0039(11)
O 0.057(3) 0.049(4) 0.048(3) -0.017(3) 0.001(3) -0.004(3)
N1 0.031(3) 0.043(4) 0.029(3) -0.002(3) 0.003(3) 0.001(3)
N2 0.036(4) 0.046(4) 0.037(4) -0.003(3) 0.003(3) 0.001(3)
N3 0.039(4) 0.043(4) 0.028(3) 0.000(3) 0.008(3) -0.002(3)
N4 0.035(4) 0.047(4) 0.032(4) -0.007(3) -0.001(3) -0.002(3)
N11 0.033(3) 0.053(4) 0.040(4) -0.004(3) 0.006(3) 0.002(3)
N12 0.044(4) 0.046(4) 0.039(4) -0.005(3) 0.015(3) 0.004(3)
N13 0.044(4) 0.033(4) 0.052(4) 0.002(3) 0.003(3) 0.007(3)
N14 0.036(4) 0.051(5) 0.049(4) -0.002(3) 0.010(3) 0.008(3)
N21 0.035(3) 0.052(4) 0.037(4) 0.003(3) 0.009(3) 0.004(3)
N22 0.035(3) 0.046(4) 0.029(3) 0.006(3) 0.000(3) -0.006(3)
N23 0.032(3) 0.033(4) 0.046(4) -0.007(3) -0.002(3) -0.003(3)
N24 0.036(3) 0.042(4) 0.037(4) -0.001(3) 0.002(3) -0.003(3)
C1 0.095(8) 0.078(8) 0.054(6) -0.030(6) -0.002(5) -0.008(6)
C2 0.191(16) 0.068(10) 0.184(16) -0.045(10) 0.074(13) -0.039(10)
C3 0.173(14) 0.085(10) 0.117(12) -0.012(9) 0.036(11) -0.019(10)
C4 0.093(7) 0.047(6) 0.065(7) 0.000(5) 0.005(6) -0.010(6)
C11 0.028(4) 0.075(7) 0.073(7) -0.018(5) -0.002(4) 0.009(5)
C12 0.016(11) 0.084(17) 0.061(15) -0.003(12) -0.011(9) 0.033(10)
C12' 0.021(12) 0.166(29) 0.083(19) -0.085(18) -0.011(11) 0.028(14)
C13 0.063(6) 0.099(8) 0.059(6) 0.005(6) 0.033(5) 0.028(6)
C14 0.105(9) 0.257(18) 0.104(10) 0.107(11) 0.072(8) 0.129(11)
C15 0.062(6) 0.042(6) 0.110(8) 0.006(5) -0.005(6) -0.002(5)
C16 0.064(8) 0.048(8) 0.411(26) 0.040(11) 0.115(12) 0.021(6)
C21 0.032(4) 0.074(7) 0.050(5) -0.004(5) 0.010(4) 0.009(4)
C22 0.033(4) 0.067(6) 0.052(6) -0.005(5) -0.006(4) 0.012(4)
C23 0.044(5) 0.060(6) 0.049(5) 0.006(5) -0.005(4) -0.014(5)
C24 0.051(5) 0.068(6) 0.036(5) 0.020(4) -0.007(4) 0.000(5)
C25 0.042(5) 0.045(5) 0.053(5) -0.007(4) 0.005(4) -0.008(4)
C26 0.033(4) 0.067(6) 0.048(5) 0.002(5) -0.006(4) -0.007(4)
C111 0.049(5) 0.055(6) 0.053(5) -0.007(4) 0.009(4) 0.002(4)
C112 0.051(5) 0.075(7) 0.041(5) -0.008(5) -0.002(4) -0.017(5)
C113 0.068(6) 0.048(6) 0.060(6) -0.003(5) 0.003(5) -0.014(5)
C121 0.055(5) 0.097(8) 0.047(5) 0.021(5) 0.003(4) -0.006(5)
C122 0.090(7) 0.065(7) 0.056(6) 0.002(5) 0.012(5) 0.009(6)
C123 0.063(6) 0.079(7) 0.040(5) 0.001(5) 0.009(4) -0.013(5)
C131 0.048(5) 0.082(7) 0.069(6) 0.015(5) 0.000(5) -0.015(5)
C132 0.079(7) 0.064(7) 0.064(6) -0.008(5) 0.026(5) -0.009(6)
C133 0.071(6) 0.053(6) 0.057(6) 0.011(5) 0.013(5) -0.005(5)
C211 0.053(5) 0.060(6) 0.044(5) -0.017(4) 0.000(4) 0.000(5)
C212 0.064(6) 0.074(7) 0.047(5) 0.006(5) 0.015(4) 0.004(5)
C213 0.055(5) 0.059(6) 0.052(5) -0.012(4) 0.016(4) -0.002(5)
C221 0.047(5) 0.056(6) 0.062(6) -0.010(5) 0.009(4) -0.011(4)
C222 0.068(6) 0.056(6) 0.053(5) 0.000(4) 0.019(5) -0.015(5)
C223 0.046(5) 0.054(6) 0.051(5) -0.008(4) 0.015(4) -0.002(4)
C231 0.064(6) 0.055(6) 0.110(8) -0.017(6) 0.010(6) -0.013(5)
C232 0.078(6) 0.053(6) 0.064(6) 0.018(5) 0.020(5) -0.004(5)
C233 0.048(5) 0.052(6) 0.058(6) -0.003(4) 0.016(4) 0.002(4)
O1S 0.141(7) 0.084(6) 0.077(5) 0.002(5) 0.021(5) 0.003(6)
C1S 0.234(18) 0.061(9) 0.138(13) 0.008(8) -0.032(12) 0.008(11)
C2S 0.139(12) 0.107(11) 0.095(10) -0.006(9) 0.014(9) 0.041(10)
C3S 0.139(11) 0.093(10) 0.090(10) 0.011(8) 0.018(8) -0.010(9)
C4S 0.182(14) 0.103(10) 0.101(10) -0.022(8) 0.027(10) -0.057(10)

loop_
_atom_site_label
_atom_site_type_symbol
_atom_site_fract_x
_atom_site_fract_y
_atom_site_fract_z
_atom_site_U_iso_or_equiv
_atom_site_thermal_displace_type
_atom_site_occupancy
_atom_site_calc_flag
_atom_site_refinement_flags
_atom_site_disorder_group
Mo1 Mo 0.01771(4) 0.14214(3) 0.60640(3) 0.0339(2) Uani 1 d . 1
Mo2 Mo -0.55812(4) 0.31025(3) 0.48941(3) 0.0318(2) Uani 1 d . 1
V V -0.26122(8) 0.26738(6) 0.63345(6) 0.0374(4) Uani 1 d . 1
Cl2 Cl -0.29673(15) 0.24847(12) 0.73368(10) 0.0631(7) Uani 1 d . 1
Si11 Si 0.0853(2) 0.25020(11) 0.71752(10) 0.0419(6) Uani 1 d . 1
Si12 Si -0.0348(2) 0.19875(11) 0.45834(10) 0.0442(6) Uani 1 d . 1
Si13 Si -0.1507(2) 0.04579(10) 0.64072(10) 0.0409(6) Uani 1 d . 1
Si21 Si -0.57837(15) 0.35320(11) 0.63830(10) 0.0406(6) Uani 1 d . 1
Si22 Si -0.4031(2) 0.39689(10) 0.41922(10) 0.0408(6) Uani 1 d . 1
Si23 Si -0.5270(2) 0.15946(11) 0.47335(11) 0.0436(6) Uani 1 d . 1
O O -0.2073(4) 0.3551(3) 0.6522(3) 0.0517(15) Uani 1 d . 1
N1 N -0.0885(4) 0.1903(3) 0.6087(3) 0.0345(15) Uani 1 d . 1
N2 N -0.1583(4) 0.2223(3) 0.6121(3) 0.040(2) Uani 1 d . 1
N3 N -0.4441(4) 0.2918(3) 0.5385(3) 0.0363(15) Uani 1 d . 1
N4 N -0.3691(4) 0.2796(3) 0.5727(3) 0.039(2) Uani 1 d . 1
N11 N 0.1073(4) 0.1827(3) 0.6772(3) 0.042(2) Uani 1 d . 1
N12 N 0.0399(4) 0.1572(3) 0.5163(3) 0.042(2) Uani 1 d . 1
N13 N -0.0363(4) 0.0591(3) 0.6248(3) 0.043(2) Uani 1 d . 1
N14 N 0.1483(4) 0.0836(3) 0.6052(3) 0.045(2) Uani 1 d . 1
N21 N -0.6260(4) 0.3449(3) 0.5576(3) 0.041(2) Uani 1 d . 1
N22 N -0.5163(4) 0.3697(3) 0.4266(3) 0.037(2) Uani 1 d . 1
N23 N -0.5953(4) 0.2255(3) 0.4569(3) 0.038(2) Uani 1 d . 1
N24 N -0.7011(4) 0.3324(3) 0.4309(3) 0.038(2) Uani 1 d . 1
C1 C -0.1958(8) 0.3898(5) 0.7120(4) 0.077(3) Uani 1 d . 1
H1A H -0.1357(8) 0.3785(5) 0.7398(4) 0.092 Uiso 1 calc R 1
H1B H -0.2502(8) 0.3826(5) 0.7355(4) 0.092 Uiso 1 calc R 1
C2 C -0.1934(12) 0.4560(6) 0.6900(8) 0.143(6) Uani 1 d . 1
H2A H -0.2570(12) 0.4752(6) 0.6898(8) 0.171 Uiso 1 calc R 1
H2B H -0.1462(12) 0.4796(6) 0.7199(8) 0.171 Uiso 1 calc R 1
C3 C -0.1686(11) 0.4580(6) 0.6283(7) 0.123(5) Uani 1 d . 1
H3A H -0.1004(11) 0.4692(6) 0.6302(7) 0.148 Uiso 1 calc R 1
H3B H -0.2080(11) 0.4889(6) 0.6017(7) 0.148 Uiso 1 calc R 1
C4 C -0.1867(7) 0.3951(4) 0.6012(4) 0.069(3) Uani 1 d . 1
H4A H -0.2416(7) 0.3959(4) 0.5662(4) 0.083 Uiso 1 calc R 1
H4B H -0.1299(7) 0.3799(4) 0.5838(4) 0.083 Uiso 1 calc R 1
C11 C 0.2042(5) 0.1551(4) 0.6914(4) 0.060(3) Uani 1 d . 1
H11A H 0.2518(5) 0.1705(4) 0.7277(4) 0.072 Uiso 1 calc R 1
C12 C 0.2000(13) 0.0880(11) 0.6732(10) 0.055(6) Uani 0.50 d P 1
H12A H 0.2298(13) 0.0529(11) 0.6999(10) 0.067 Uiso 0.50 calc PR 1
C12' C 0.2326(14) 0.1150(14) 0.6433(11) 0.092(10) Uani 0.50 d P 1
H12B H 0.3001(14) 0.1094(14) 0.6357(11) 0.110 Uiso 0.50 calc PR 1
C13 C 0.1263(6) 0.1261(5) 0.4989(4) 0.071(3) Uani 1 d . 1
H13A H 0.1052(6) 0.0947(5) 0.4656(4) 0.085 Uiso 1 calc R 1
H13B H 0.1644(6) 0.1573(5) 0.4797(4) 0.085 Uiso 1 calc R 1
C14 C 0.1858(8) 0.0971(7) 0.5486(6) 0.149(7) Uani 1 d . 1
H14A H 0.2498(8) 0.0867(7) 0.5446(6) 0.179 Uiso 1 calc R 1
C15 C 0.0323(6) 0.0067(4) 0.6286(5) 0.073(3) Uani 1 d . 1
H15A H 0.0452(6) -0.0078(4) 0.6734(5) 0.088 Uiso 1 calc R 1
H15B H 0.0018(6) -0.0278(4) 0.6022(5) 0.088 Uiso 1 calc R 1
C16 C 0.1206(8) 0.0208(5) 0.6080(9) 0.166(8) Uani 1 d . 1
H16A H 0.1604(8) -0.0112(5) 0.5963(9) 0.199 Uiso 1 calc R 1
C21 C -0.7304(5) 0.3540(4) 0.5398(4) 0.052(2) Uani 1 d . 1
H21A H -0.7527(5) 0.3864(4) 0.5671(4) 0.062 Uiso 1 calc R 1
H21B H -0.7644(5) 0.3151(4) 0.5464(4) 0.062 Uiso 1 calc R 1
C22 C -0.7514(5) 0.3730(4) 0.4704(4) 0.052(2) Uani 1 d . 1
H22A H -0.8210(5) 0.3706(4) 0.4555(4) 0.063 Uiso 1 calc R 1
H22B H -0.7308(5) 0.4163(4) 0.4658(4) 0.063 Uiso 1 calc R 1
C23 C -0.5951(5) 0.4050(4) 0.3889(4) 0.052(2) Uani 1 d . 1
H23A H -0.5745(5) 0.4205(4) 0.3490(4) 0.063 Uiso 1 calc R 1
H23B H -0.6117(5) 0.4411(4) 0.4139(4) 0.063 Uiso 1 calc R 1
C24 C -0.6820(6) 0.3637(4) 0.3725(4) 0.053(2) Uani 1 d . 1
H24A H -0.7380(6) 0.3888(4) 0.3543(4) 0.064 Uiso 1 calc R 1
H24B H -0.6701(6) 0.3326(4) 0.3402(4) 0.064 Uiso 1 calc R 1
C25 C -0.6799(5) 0.2221(4) 0.4058(4) 0.047(2) Uani 1 d . 1
H25A H -0.7100(5) 0.1807(4) 0.4060(4) 0.056 Uiso 1 calc R 1
H25B H -0.6597(5) 0.2284(4) 0.3634(4) 0.056 Uiso 1 calc R 1
C26 C -0.7513(5) 0.2717(4) 0.4173(4) 0.051(2) Uani 1 d . 1
H26A H -0.8007(5) 0.2757(4) 0.3791(4) 0.061 Uiso 1 calc R 1
H26B H -0.7832(5) 0.2598(4) 0.4540(4) 0.061 Uiso 1 calc R 1
C111 C -0.0122(5) 0.2402(4) 0.7670(4) 0.052(2) Uani 1 d . 1
H11B H 0.0041(5) 0.2062(4) 0.7974(4) 0.078 Uiso 1 calc R 1
H11C H -0.0721(5) 0.2306(4) 0.7391(4) 0.078 Uiso 1 calc R 1
H11D H -0.0197(5) 0.2785(4) 0.7905(4) 0.078 Uiso 1 calc R 1
C112 C 0.1952(6) 0.2729(4) 0.7732(4) 0.056(2) Uani 1 d . 1
H11E H 0.2125(6) 0.2397(4) 0.8044(4) 0.085 Uiso 1 calc R 1
H11F H 0.1828(6) 0.3110(4) 0.7957(4) 0.085 Uiso 1 calc R 1
H11G H 0.2478(6) 0.2797(4) 0.7487(4) 0.085 Uiso 1 calc R 1
C113 C 0.0557(6) 0.3145(4) 0.6595(4) 0.059(2) Uani 1 d . 1
H11H H 0.1073(6) 0.3194(4) 0.6338(4) 0.089 Uiso 1 calc R 1
H11I H 0.0482(6) 0.3529(4) 0.6828(4) 0.089 Uiso 1 calc R 1
H11J H -0.0041(6) 0.3050(4) 0.6314(4) 0.089 Uiso 1 calc R 1
C121 C -0.1609(6) 0.1721(5) 0.4502(4) 0.067(3) Uani 1 d . 1
H12C H -0.1640(6) 0.1279(5) 0.4400(4) 0.101 Uiso 1 calc R 1
H12D H -0.1997(6) 0.1953(5) 0.4159(4) 0.101 Uiso 1 calc R 1
H12E H -0.1854(6) 0.1791(5) 0.4906(4) 0.101 Uiso 1 calc R 1
C122 C -0.0302(7) 0.2827(4) 0.4778(4) 0.070(3) Uani 1 d . 1
H12F H 0.0361(7) 0.2972(4) 0.4822(4) 0.105 Uiso 1 calc R 1
H12G H -0.0549(7) 0.2895(4) 0.5181(4) 0.105 Uiso 1 calc R 1
H12H H -0.0692(7) 0.3057(4) 0.4434(4) 0.105 Uiso 1 calc R 1
C123 C 0.0014(6) 0.1887(4) 0.3773(4) 0.061(3) Uani 1 d . 1
H12I H 0.0678(6) 0.2022(4) 0.3786(4) 0.091 Uiso 1 calc R 1
H12J H -0.0402(6) 0.2138(4) 0.3460(4) 0.091 Uiso 1 calc R 1
H12K H -0.0043(6) 0.1451(4) 0.3648(4) 0.091 Uiso 1 calc R 1
C131 C -0.2420(6) 0.0622(5) 0.5706(4) 0.067(3) Uani 1 d . 1
H13C H -0.2283(6) 0.0378(5) 0.5339(4) 0.101 Uiso 1 calc R 1
H13D H -0.2407(6) 0.1063(5) 0.5601(4) 0.101 Uiso 1 calc R 1
H13E H -0.3053(6) 0.0512(5) 0.5804(4) 0.101 Uiso 1 calc R 1
C132 C -0.1765(6) 0.0921(4) 0.7104(4) 0.067(3) Uani 1 d . 1
H13F H -0.1280(6) 0.0834(4) 0.7475(4) 0.101 Uiso 1 calc R 1
H13G H -0.2397(6) 0.0811(4) 0.7203(4) 0.101 Uiso 1 calc R 1
H13H H -0.1753(6) 0.1363(4) 0.6999(4) 0.101 Uiso 1 calc R 1
C133 C -0.1635(6) -0.0373(4) 0.6633(4) 0.060(2) Uani 1 d . 1
H13I H -0.1159(6) -0.0473(4) 0.7004(4) 0.090 Uiso 1 calc R 1
H13J H -0.1537(6) -0.0639(4) 0.6272(4) 0.090 Uiso 1 calc R 1
H13K H -0.2277(6) -0.0442(4) 0.6739(4) 0.090 Uiso 1 calc R 1
C211 C -0.4661(5) 0.3989(4) 0.6468(4) 0.053(2) Uani 1 d . 1
H21C H -0.4787(5) 0.4392(4) 0.6259(4) 0.080 Uiso 1 calc R 1
H21D H -0.4183(5) 0.3765(4) 0.6266(4) 0.080 Uiso 1 calc R 1
H21E H -0.4420(5) 0.4050(4) 0.6923(4) 0.080 Uiso 1 calc R 1
C212 C -0.5576(6) 0.2769(4) 0.6769(4) 0.061(3) Uani 1 d . 1
H21F H -0.6176(6) 0.2536(4) 0.6719(4) 0.091 Uiso 1 calc R 1
H21G H -0.5339(6) 0.2825(4) 0.7225(4) 0.091 Uiso 1 calc R 1
H21H H -0.5102(6) 0.2540(4) 0.6569(4) 0.091 Uiso 1 calc R 1
C213 C -0.6620(6) 0.3972(4) 0.6815(4) 0.054(2) Uani 1 d . 1
H21I H -0.6742(6) 0.4380(4) 0.6616(4) 0.082 Uiso 1 calc R 1
H21J H -0.6335(6) 0.4024(4) 0.7263(4) 0.082 Uiso 1 calc R 1
H21K H -0.7223(6) 0.3745(4) 0.6792(4) 0.082 Uiso 1 calc R 1
C221 C -0.3740(6) 0.4636(4) 0.4742(4) 0.055(2) Uani 1 d . 1
H22C H -0.4237(6) 0.4953(4) 0.4650(4) 0.082 Uiso 1 calc R 1
H22D H -0.3122(6) 0.4810(4) 0.4681(4) 0.082 Uiso 1 calc R 1
H22E H -0.3709(6) 0.4496(4) 0.5186(4) 0.082 Uiso 1 calc R 1
C222 C -0.3991(6) 0.4261(4) 0.3361(4) 0.058(2) Uani 1 d . 1
H22F H -0.4465(6) 0.4591(4) 0.3260(4) 0.087 Uiso 1 calc R 1
H22G H -0.4135(6) 0.3922(4) 0.3055(4) 0.087 Uiso 1 calc R 1
H22H H -0.3353(6) 0.4424(4) 0.3335(4) 0.087 Uiso 1 calc R 1
C223 C -0.3124(5) 0.3355(4) 0.4340(4) 0.049(2) Uani 1 d . 1
H22I H -0.3300(5) 0.3012(4) 0.4042(4) 0.074 Uiso 1 calc R 1
H22J H -0.3088(5) 0.3206(4) 0.4781(4) 0.074 Uiso 1 calc R 1
H22K H -0.2501(5) 0.3520(4) 0.4275(4) 0.074 Uiso 1 calc R 1
C231 C -0.5898(6) 0.0911(4) 0.4311(5) 0.076(3) Uani 1 d . 1
H23C H -0.6001(6) 0.0986(4) 0.3849(5) 0.115 Uiso 1 calc R 1
H23D H -0.6515(6) 0.0851(4) 0.4459(5) 0.115 Uiso 1 calc R 1
H23E H -0.5505(6) 0.0540(4) 0.4406(5) 0.115 Uiso 1 calc R 1
C232 C -0.5091(6) 0.1432(4) 0.5605(4) 0.064(3) Uani 1 d . 1
H23F H -0.5713(6) 0.1392(4) 0.5750(4) 0.096 Uiso 1 calc R 1
H23G H -0.4733(6) 0.1772(4) 0.5835(4) 0.096 Uiso 1 calc R 1
H23H H -0.4732(6) 0.1045(4) 0.5690(4) 0.096 Uiso 1 calc R 1
C233 C -0.4093(5) 0.1672(4) 0.4452(4) 0.052(2) Uani 1 d . 1
H23I H -0.4193(5) 0.1758(4) 0.3991(4) 0.078 Uiso 1 calc R 1
H23J H -0.3732(5) 0.1287(4) 0.4535(4) 0.078 Uiso 1 calc R 1
H23K H -0.3734(5) 0.2013(4) 0.4680(4) 0.078 Uiso 1 calc R 1
O1S O 0.4605(6) 0.0466(4) 0.7465(4) 0.100(2) Uani 1 d . 2
C1S C 0.3982(12) -0.0470(6) 0.7022(7) 0.150(6) Uani 1 d . 2
H1SA H 0.3953(12) -0.0742(6) 0.6649(7) 0.226 Uiso 1 calc R 2
H1SB H 0.3335(12) -0.0340(6) 0.7073(7) 0.226 Uiso 1 calc R 2
H1SC H 0.4272(12) -0.0694(6) 0.7406(7) 0.226 Uiso 1 calc R 2
C2S C 0.4572(10) 0.0086(7) 0.6930(6) 0.114(4) Uani 1 d . 2
H2SA H 0.5226(10) -0.0042(7) 0.6876(6) 0.137 Uiso 1 calc R 2
H2SB H 0.4286(10) 0.0314(7) 0.6541(6) 0.137 Uiso 1 calc R 2
C3S C 0.5098(10) 0.1031(6) 0.7432(6) 0.107(4) Uani 1 d . 2
H3SA H 0.4798(10) 0.1269(6) 0.7054(6) 0.129 Uiso 1 calc R 2
H3SB H 0.5769(10) 0.0945(6) 0.7380(6) 0.129 Uiso 1 calc R 2
C4S C 0.5081(10) 0.1393(6) 0.7999(6) 0.128(5) Uani 1 d . 2
H4SA H 0.5427(10) 0.1781(6) 0.7965(6) 0.192 Uiso 1 calc R 2
H4SB H 0.5387(10) 0.1160(6) 0.8372(6) 0.192 Uiso 1 calc R 2
H4SC H 0.4418(10) 0.1483(6) 0.8047(6) 0.192 Uiso 1 calc R 2
O2S O 0.0000 0.5000 0.5000 0.089(6) Uiso 0.50 d SP 3
C7S C 0.1096(13) 0.5090(9) 0.5947(9) 0.070(6) Uiso 0.50 d P 3
C6S C 0.0540(28) 0.5305(20) 0.5513(19) 0.069(11) Uiso 0.25 d P 3
C5S C -0.0551(27) 0.5148(20) 0.4549(18) 0.068(11) Uiso 0.25 d P 3

loop_
_atom_type_symbol
_atom_type_description
_atom_type_scat_dispersion_real
_atom_type_scat_dispersion_imag
_atom_type_scat_source
C C 0.0033 0.0016 'International Tables Vol C Tables 4.2.6.8 and 6.1.1.4'
H H 0.0000 0.0000 'International Tables Vol C Tables 4.2.6.8 and 6.1.1.4'
N N 0.0061 0.0033 'International Tables Vol C Tables 4.2.6.8 and 6.1.1.4'
O O 0.0106 0.0060 'International Tables Vol C Tables 4.2.6.8 and 6.1.1.4'
Si Si 0.0817 0.0704 'International Tables Vol C Tables 4.2.6.8 and 6.1.1.4'
Cl Cl 0.1484 0.1585 'International Tables Vol C Tables 4.2.6.8 and 6.1.1.4'
V V 0.3005 0.5294 'International Tables Vol C Tables 4.2.6.8 and 6.1.1.4'
Mo Mo -1.6832 0.6857 'International Tables Vol C Tables 4.2.6.8 and 6.1.1.4'

loop_
_geom_angle_atom_site_label_1
_geom_angle_atom_site_label_2
_geom_angle_atom_site_label_3
_geom_angle
_geom_angle_site_symmetry_1
_geom_angle_site_symmetry_3
_geom_angle_publ_flag
N1 Mo1 N12 100.4(2) . . ?
N1 Mo1 N13 99.4(2) . . ?
N12 Mo1 N13 116.6(3) . . ?
N1 Mo1 N11 99.2(2) . . ?
N12 Mo1 N11 117.7(2) . . ?
N13 Mo1 N11 117.4(2) . . ?
N1 Mo1 N14 179.1(2) . . ?
N12 Mo1 N14 80.4(2) . . ?
N13 Mo1 N14 80.6(2) . . ?
N11 Mo1 N14 80.0(2) . . ?
N3 Mo2 N21 98.7(2) . . ?
N3 Mo2 N23 99.2(2) . . ?
N21 Mo2 N23 117.5(2) . . ?
N3 Mo2 N22 101.1(2) . . ?
N21 Mo2 N22 117.5(3) . . ?
N23 Mo2 N22 116.7(2) . . ?
N3 Mo2 N24 178.5(2) . . ?
N21 Mo2 N24 80.0(2) . . ?
N23 Mo2 N24 80.7(2) . . ?
N22 Mo2 N24 80.3(2) . . ?
N4 V N2 119.8(3) . . ?
N4 V O 104.2(2) . . ?
N2 V O 104.3(2) . . ?
N4 V Cl2 113.1(2) . . ?
N2 V Cl2 114.9(2) . . ?
O V Cl2 96.5(2) . . ?
N11 Si11 C113 110.0(3) . . ?
N11 Si11 C111 112.3(3) . . ?
C113 Si11 C111 110.1(4) . . ?
N11 Si11 C112 109.5(3) . . ?
C113 Si11 C112 107.7(4) . . ?
C111 Si11 C112 107.0(4) . . ?
N12 Si12 C121 112.2(4) . . ?
N12 Si12 C122 110.5(4) . . ?
C121 Si12 C122 108.9(5) . . ?
N12 Si12 C123 111.3(4) . . ?
C121 Si12 C123 105.8(4) . . ?
C122 Si12 C123 108.0(4) . . ?
N13 Si13 C131 112.0(4) . . ?
N13 Si13 C132 111.4(4) . . ?
C131 Si13 C132 109.6(4) . . ?
N13 Si13 C133 109.8(4) . . ?
C131 Si13 C133 107.8(4) . . ?
C132 Si13 C133 106.0(4) . . ?
N21 Si21 C212 110.7(4) . . ?
N21 Si21 C211 110.3(3) . . ?
C212 Si21 C211 110.8(4) . . ?
N21 Si21 C213 110.5(3) . . ?
C212 Si21 C213 108.1(4) . . ?
C211 Si21 C213 106.2(4) . . ?
N22 Si22 C223 111.8(3) . . ?
N22 Si22 C221 109.0(3) . . ?
C223 Si22 C221 111.7(4) . . ?
N22 Si22 C222 110.9(3) . . ?
C223 Si22 C222 106.5(4) . . ?
C221 Si22 C222 106.8(4) . . ?
N23 Si23 C232 110.1(4) . . ?
N23 Si23 C233 111.2(3) . . ?
C232 Si23 C233 109.9(4) . . ?
N23 Si23 C231 110.0(4) . . ?
C232 Si23 C231 107.8(4) . . ?
C233 Si23 C231 107.6(4) . . ?
C4 O C1 109.3(7) . . ?
C4 O V 121.2(5) . . ?
C1 O V 129.0(6) . . ?
N2 N1 Mo1 178.2(5) . . ?
N1 N2 V 169.2(5) . . ?
N4 N3 Mo2 178.3(5) . . ?
N3 N4 V 172.1(5) . . ?
C11 N11 Si11 117.8(5) . . ?
C11 N11 Mo1 115.8(5) . . ?
Si11 N11 Mo1 126.1(3) . . ?
C13 N12 Si12 119.5(5) . . ?
C13 N12 Mo1 114.4(5) . . ?
Si12 N12 Mo1 125.9(3) . . ?
C15 N13 Si13 119.1(5) . . ?
C15 N13 Mo1 115.2(5) . . ?
Si13 N13 Mo1 125.6(3) . . ?
C14 N14 C16 112.1(11) . . ?
C14 N14 C12' 89.5(13) . . ?
C16 N14 C12' 127.9(14) . . ?
C14 N14 C12 127.0(11) . . ?
C16 N14 C12 96.7(12) . . ?
C12' N14 C12 39.6(11) . . ?
C14 N14 Mo1 108.1(5) . . ?
C16 N14 Mo1 107.8(5) . . ?
C12' N14 Mo1 109.3(9) . . ?
C12 N14 Mo1 103.6(8) . . ?
C21 N21 Si21 117.3(5) . . ?
C21 N21 Mo2 115.8(5) . . ?
Si21 N21 Mo2 126.0(3) . . ?
C23 N22 Si22 114.1(5) . . ?
C23 N22 Mo2 114.5(4) . . ?
Si22 N22 Mo2 130.3(3) . . ?
C25 N23 Si23 118.0(5) . . ?
C25 N23 Mo2 115.8(5) . . ?
Si23 N23 Mo2 125.2(3) . . ?
C22 N24 C24 111.7(6) . . ?
C22 N24 C26 112.1(6) . . ?
C24 N24 C26 112.6(6) . . ?
C22 N24 Mo2 106.7(4) . . ?
C24 N24 Mo2 107.1(4) . . ?
C26 N24 Mo2 106.3(4) . . ?
O C1 C2 103.0(9) . . ?
C3 C2 C1 109.7(11) . . ?
C2 C3 C4 106.1(11) . . ?
O C4 C3 107.7(9) . . ?
C12' C11 N11 116.6(10) . . ?
C12' C11 C12 40.6(12) . . ?
N11 C11 C12 109.7(9) . . ?
C12' C12 C11 66.5(22) . . ?
C12' C12 N14 69.3(19) . . ?
C11 C12 N14 107.4(14) . . ?
C12 C12' C11 72.9(20) . . ?
C12 C12' N14 71.1(21) . . ?
C11 C12' N14 111.6(14) . . ?
C14 C13 N12 116.3(8) . . ?
C13 C14 N14 118.1(8) . . ?
C16 C15 N13 114.8(8) . . ?
C15 C16 N14 118.8(9) . . ?
N21 C21 C22 109.0(6) . . ?
N24 C22 C21 110.4(6) . . ?
N22 C23 C24 109.7(6) . . ?
N24 C24 C23 109.0(6) . . ?
N23 C25 C26 109.3(6) . . ?
N24 C26 C25 109.9(6) . . ?
C2S O1S C3S 115.1(10) . . ?
O1S C2S C1S 108.6(11) . . ?
O1S C3S C4S 111.0(11) . . ?
C5S O2S C5S 180.00(2) . 3_566 ?
C5S O2S C6S 44.1(22) . 3_566 ?
C5S O2S C6S 135.9(22) 3_566 3_566 ?
C5S O2S C6S 135.9(22) . . ?
C5S O2S C6S 44.1(22) 3_566 . ?
C6S O2S C6S 179.998(12) 3_566 . ?
C6S C7S C5S 45.9(23) . 3_566 ?
C5S C6S C7S 72.5(37) 3_566 . ?
C5S C6S O2S 56.4(33) 3_566 . ?
C7S C6S O2S 128.9(37) . . ?
C6S C5S O2S 79.5(40) 3_566 . ?
C6S C5S C7S 61.6(33) 3_566 3_566 ?
O2S C5S C7S 141.0(39) . 3_566 ?

loop_
_geom_bond_atom_site_label_1
_geom_bond_atom_site_label_2
_geom_bond_distance
_geom_bond_site_symmetry_2
_geom_bond_publ_flag
Mo1 N1 1.836(6) . ?
Mo1 N12 2.004(6) . ?
Mo1 N13 2.011(6) . ?
Mo1 N11 2.012(6) . ?
Mo1 N14 2.244(6) . ?
Mo2 N3 1.827(6) . ?
Mo2 N21 1.996(6) . ?
Mo2 N23 2.000(6) . ?
Mo2 N22 2.000(6) . ?
Mo2 N24 2.259(6) . ?
V N4 1.860(6) . ?
V N2 1.864(6) . ?
V O 2.061(5) . ?
V Cl2 2.288(2) . ?
Si11 N11 1.741(6) . ?
Si11 C113 1.859(8) . ?
Si11 C111 1.866(8) . ?
Si11 C112 1.869(7) . ?
Si12 N12 1.743(6) . ?
Si12 C121 1.860(8) . ?
Si12 C122 1.860(9) . ?
Si12 C123 1.875(8) . ?
Si13 N13 1.728(6) . ?
Si13 C131 1.849(8) . ?
Si13 C132 1.862(8) . ?
Si13 C133 1.874(8) . ?
Si21 N21 1.746(6) . ?
Si21 C212 1.844(9) . ?
Si21 C211 1.857(8) . ?
Si21 C213 1.862(8) . ?
Si22 N22 1.737(6) . ?
Si22 C223 1.841(8) . ?
Si22 C221 1.859(8) . ?
Si22 C222 1.876(8) . ?
Si23 N23 1.729(6) . ?
Si23 C232 1.856(8) . ?
Si23 C233 1.860(7) . ?
Si23 C231 1.879(9) . ?
O C4 1.445(10) . ?
O C1 1.459(9) . ?
N1 N2 1.217(7) . ?
N3 N4 1.221(7) . ?
N11 C11 1.485(9) . ?
N12 C13 1.490(9) . ?
N13 C15 1.485(10) . ?
N14 C14 1.410(11) . ?
N14 C16 1.416(12) . ?
N14 C12' 1.50(2) . ?
N14 C12 1.51(2) . ?
N21 C21 1.482(9) . ?
N22 C23 1.482(9) . ?
N23 C25 1.490(9) . ?
N24 C22 1.467(9) . ?
N24 C24 1.469(9) . ?
N24 C26 1.498(9) . ?
C1 C2 1.51(2) . ?
C2 C3 1.40(2) . ?
C3 C4 1.481(14) . ?
C11 C12' 1.44(2) . ?
C11 C12 1.50(2) . ?
C12 C12' 1.02(3) . ?
C13 C14 1.392(12) . ?
C15 C16 1.418(13) . ?
C21 C22 1.511(10) . ?
C23 C24 1.517(10) . ?
C25 C26 1.519(10) . ?
O1S C2S 1.393(13) . ?
O1S C3S 1.414(13) . ?
C1S C2S 1.49(2) . ?
C3S C4S 1.434(14) . ?
O2S C5S 1.18(4) . ?
O2S C5S 1.18(4) 3_566 ?
O2S C6S 1.39(4) 3_566 ?
O2S C6S 1.39(4) . ?
C7S C6S 1.21(4) . ?
C7S C5S 1.31(4) 3_566 ?
C6S C5S 0.99(5) 3_566 ?
C5S C6S 0.99(5) 3_566 ?
C5S C7S 1.31(4) 3_566 ?
